data_2203411
loop_
_publ_author_name
'Yamin, Bohari M.'
'Kassim, Mohammad'
'Yusof, M. Sukeri M.'
'Shah, Nabihah M.'

_publ_section_title
;
 <i>N</i>-Benzoyl-<i>N</i>'-ethylthiourea
;
_journal_issue 4
_journal_name_full 'Acta Crystallographica Section E'
_journal_page_first o556
_journal_page_last o557
_journal_paper_doi 10.1107/S1600536804005355
_journal_volume 60
_journal_year 2004
_chemical_formula_iupac 'C10 H12 N2 O S'
_chemical_formula_moiety 'C10 H12 N2 O S'
_chemical_formula_sum 'C10 H12 N2 O S'
_chemical_formula_weight 208.28
_chemical_name_systematic
;
N-Benzoyl-N'-ethylthiourea
;
_space_group_IT_number 33
_symmetry_cell_setting orthorhombic
_symmetry_space_group_name_Hall 'P 2c -2n'
_symmetry_space_group_name_H-M 'P n a 21'
_atom_sites_solution_hydrogens geom
_atom_sites_solution_primary direct
_atom_sites_solution_secondary difmap
_audit_creation_method SHELXL97
_cell_angle_alpha 90.00
_cell_angle_beta 90.00
_cell_angle_gamma 90.00
_cell_formula_units_Z 4
_cell_length_a 10.041(5)
_cell_length_b 9.389(5)
_cell_length_c 11.450(6)
_cell_measurement_reflns_used 1268
_cell_measurement_temperature 273(2)
_cell_measurement_theta_max 26.9
_cell_measurement_theta_min 2.8
_cell_volume 1079.4(10)
_computing_cell_refinement 'SAINT (Siemens, 1996)'
_computing_data_collection 'SMART (Siemens, 1996)'
_computing_data_reduction SAINT
_computing_molecular_graphics 'SHELXTL (Sheldrick, 1997b)'
_computing_publication_material 'SHELXTL, PARST (Nardelli, 1995) and PLATON (Spek, 2003)'
_computing_structure_refinement 'SHELXL97 (Sheldrick, 1997a)'
_computing_structure_solution 'SHELXS97 (Sheldrick, 1997a)'
_diffrn_ambient_temperature 273(2)
_diffrn_detector_area_resol_mean 83.66
_diffrn_measured_fraction_theta_full 0.99
_diffrn_measured_fraction_theta_max 0.99
_diffrn_measurement_device_type 'Bruker SMART APEX CCD area-detector'
_diffrn_measurement_method \w
_diffrn_radiation_monochromator graphite
_diffrn_radiation_source 'fine-focus sealed tube'
_diffrn_radiation_type MoK\a
_diffrn_radiation_wavelength 0.71073
_diffrn_reflns_av_R_equivalents 0.023
_diffrn_reflns_av_sigmaI/netI 0.033
_diffrn_reflns_limit_h_max 12
_diffrn_reflns_limit_h_min -10
_diffrn_reflns_limit_k_max 6
_diffrn_reflns_limit_k_min -11
_diffrn_reflns_limit_l_max 14
_diffrn_reflns_limit_l_min -14
_diffrn_reflns_number 4704
_diffrn_reflns_theta_full 26.9
_diffrn_reflns_theta_max 26.9
_diffrn_reflns_theta_min 2.8
_diffrn_standards_decay_% 0
_diffrn_standards_interval_count 0
_diffrn_standards_interval_time 0
_diffrn_standards_number 0
_exptl_absorpt_coefficient_mu 0.269
_exptl_absorpt_correction_type none
_exptl_crystal_colour colourless
_exptl_crystal_density_diffrn 1.282
_exptl_crystal_density_meas ?
_exptl_crystal_density_method .
_exptl_crystal_description needle
_exptl_crystal_F_000 440
_exptl_crystal_size_max 0.45
_exptl_crystal_size_mid 0.24
_exptl_crystal_size_min 0.05
_refine_diff_density_max 0.35
_refine_diff_density_min -0.20
_refine_ls_abs_structure_details 'Flack (1983), with how many Friedel pairs?'
_refine_ls_abs_structure_Flack -0.14(18)
_refine_ls_extinction_method none
_refine_ls_goodness_of_fit_ref 1.10
_refine_ls_hydrogen_treatment constr
_refine_ls_matrix_type full
_refine_ls_number_parameters 127
_refine_ls_number_reflns 2171
_refine_ls_number_restraints 1
_refine_ls_restrained_S_all 1.10
_refine_ls_R_factor_all 0.077
_refine_ls_R_factor_gt 0.064
_refine_ls_shift/su_max 0.001
_refine_ls_shift/su_mean 0.000
_refine_ls_structure_factor_coef Fsqd
_refine_ls_weighting_details 'calc w = 1/[\s^2^(Fo^2^)+(0.0691P)^2^+0.4025P] where P=(Fo^2^+2Fc^2^)/3'
_refine_ls_weighting_scheme calc
_refine_ls_wR_factor_gt 0.150
_refine_ls_wR_factor_ref 0.159
_reflns_number_gt 1789
_reflns_number_total 2171
_reflns_threshold_expression I>2\s(I)
_cod_data_source_file cv6279.cif
_cod_data_source_block I
_cod_depositor_comments
;
The following automatic conversions were performed:
'_symmetry_cell_setting' value 'Orthorhombic' changed to 'orthorhombic'
according to '/home/saulius/struct/CIF-dictionaries/cif_core.dic'
dictionary named 'cif_core.dic' version 2.4.1 from 2010-06-29.

Automatic conversion script
Id: cif_fix_enum 1527 2010-12-29 10:47:43Z saulius 

The following automatic conversions were performed:

'_symmetry_cell_setting' value 'Orthorhombic' changed to
'orthorhombic' according to
/home/saulius/struct/CIF-dictionaries/cif_core.dic dictionary named
'cif_core.dic' version 2.4.1 from 2010-06-29.

Automatic conversion script
Id: cif_fix_values 1715 2011-07-08 13:25:40Z adriana 
;
_cod_original_cell_volume 1079.5(9)
_cod_database_code 2203411

loop_
_symmetry_equiv_pos_as_xyz
'x, y, z'
'-x, -y, z+1/2'
'x+1/2, -y+1/2, z'
'-x+1/2, y+1/2, z+1/2'

loop_
_atom_site_label
_atom_site_fract_x
_atom_site_fract_y
_atom_site_fract_z
_atom_site_U_iso_or_equiv
_atom_site_adp_type
_atom_site_calc_flag
_atom_site_refinement_flags
_atom_site_occupancy
_atom_site_type_symbol
S1 0.60970(11) 0.00202(16) 0.59582(16) 0.0871(5) Uani d . 1 S
O1 0.6873(2) -0.2318(3) 0.7625(3) 0.0639(8) Uani d . 1 O
N1 0.4707(3) -0.2008(3) 0.7089(3) 0.0511(8) Uani d . 1 N
H1A 0.3919 -0.2320 0.7234 0.061 Uiso calc R 1 H
N2 0.3558(3) -0.0417(3) 0.6158(3) 0.0570(9) Uani d . 1 N
H2A 0.2894 -0.0877 0.6444 0.068 Uiso calc R 1 H
C1 0.6300(4) -0.4938(5) 0.8702(5) 0.0620(11) Uani d . 1 C
H1B 0.7051 -0.4460 0.8971 0.074 Uiso calc R 1 H
C2 0.6068(5) -0.6314(6) 0.9045(5) 0.0769(15) Uani d . 1 C
H2B 0.6665 -0.6766 0.9544 0.092 Uiso calc R 1 H
C3 0.4956(6) -0.7032(5) 0.8656(5) 0.0822(15) Uani d . 1 C
H3A 0.4805 -0.7967 0.8891 0.099 Uiso calc R 1 H
C4 0.4071(4) -0.6364(5) 0.7921(5) 0.0708(13) Uani d . 1 C
H4A 0.3325 -0.6851 0.7653 0.085 Uiso calc R 1 H
C5 0.4287(4) -0.4981(4) 0.7582(4) 0.0578(10) Uani d . 1 C
H5A 0.3673 -0.4527 0.7101 0.069 Uiso calc R 1 H
C6 0.5416(3) -0.4252(4) 0.7953(4) 0.0505(9) Uani d . 1 C
C7 0.5757(3) -0.2798(4) 0.7562(4) 0.0500(9) Uani d . 1 C
C8 0.4778(3) -0.0801(4) 0.6424(4) 0.0518(9) Uani d . 1 C
C9 0.3326(5) 0.0777(6) 0.5387(6) 0.0837(15) Uani d . 1 C
H9A 0.3559 0.0525 0.4591 0.100 Uiso calc R 1 H
H9B 0.3864 0.1585 0.5623 0.100 Uiso calc R 1 H
C10 0.1885(5) 0.1139(5) 0.5464(5) 0.0802(14) Uani d . 1 C
H10A 0.1696 0.1932 0.4961 0.120 Uiso calc R 1 H
H10B 0.1667 0.1387 0.6255 0.120 Uiso calc R 1 H
H10C 0.1363 0.0333 0.5227 0.120 Uiso calc R 1 H

loop_
_atom_site_aniso_label
_atom_site_aniso_U_11
_atom_site_aniso_U_22
_atom_site_aniso_U_33
_atom_site_aniso_U_12
_atom_site_aniso_U_13
_atom_site_aniso_U_23
S1 0.0551(6) 0.0894(8) 0.1167(11) -0.0195(6) 0.0091(8) 0.0346(8)
O1 0.0320(11) 0.0659(17) 0.094(2) -0.0027(11) -0.0059(13) -0.0016(16)
N1 0.0300(13) 0.0531(17) 0.070(2) -0.0023(12) 0.0022(13) 0.0106(16)
N2 0.0292(12) 0.0571(17) 0.085(2) 0.0023(12) 0.0067(16) 0.0357(18)
C1 0.050(2) 0.071(3) 0.065(3) 0.007(2) -0.0084(18) 0.005(2)
C2 0.071(3) 0.078(3) 0.081(3) 0.018(2) 0.000(3) 0.020(3)
C3 0.086(3) 0.059(3) 0.102(4) 0.008(3) 0.011(3) 0.021(3)
C4 0.062(2) 0.060(3) 0.091(4) -0.009(2) -0.004(3) 0.005(3)
C5 0.0454(19) 0.057(2) 0.071(3) 0.0021(15) -0.002(2) 0.001(2)
C6 0.0360(16) 0.055(2) 0.060(2) 0.0050(15) 0.0048(16) 0.0005(19)
C7 0.0315(14) 0.056(2) 0.062(2) 0.0035(14) 0.0013(16) -0.0080(19)
C8 0.0453(19) 0.054(2) 0.056(2) -0.0027(15) 0.0020(17) 0.0024(18)
C9 0.066(3) 0.084(3) 0.102(4) 0.004(2) 0.002(3) 0.043(3)
C10 0.084(3) 0.070(3) 0.087(3) 0.016(2) -0.016(3) 0.012(3)

loop_
_atom_type_symbol
_atom_type_description
_atom_type_scat_dispersion_real
_atom_type_scat_dispersion_imag
_atom_type_scat_source
C C 0.0033 0.0016 'International Tables Vol C Tables 4.2.6.8 and 6.1.1.4'
H H 0.0000 0.0000 'International Tables Vol C Tables 4.2.6.8 and 6.1.1.4'
N N 0.0061 0.0033 'International Tables Vol C Tables 4.2.6.8 and 6.1.1.4'
O O 0.0106 0.0060 'International Tables Vol C Tables 4.2.6.8 and 6.1.1.4'
S S 0.1246 0.1234 'International Tables Vol C Tables 4.2.6.8 and 6.1.1.4'

loop_
_geom_angle_atom_site_label_1
_geom_angle_atom_site_label_2
_geom_angle_atom_site_label_3
_geom_angle
_geom_angle_publ_flag
C8 N1 C7 128.0(3) ?
C8 N1 H1A 116.0 ?
C7 N1 H1A 116.0 ?
C8 N2 C9 120.4(3) yes
C8 N2 H2A 119.8 ?
C9 N2 H2A 119.8 ?
C2 C1 C6 120.3(4) ?
C2 C1 H1B 119.9 ?
C6 C1 H1B 119.9 ?
C1 C2 C3 120.4(5) ?
C1 C2 H2B 119.8 ?
C3 C2 H2B 119.8 ?
C4 C3 C2 119.9(4) ?
C4 C3 H3A 120.1 ?
C2 C3 H3A 120.1 ?
C5 C4 C3 120.2(5) ?
C5 C4 H4A 119.9 ?
C3 C4 H4A 119.9 ?
C4 C5 C6 120.5(4) ?
C4 C5 H5A 119.8 ?
C6 C5 H5A 119.8 ?
C5 C6 C1 118.7(4) ?
C5 C6 C7 123.5(4) ?
C1 C6 C7 117.8(3) ?
O1 C7 N1 121.6(4) yes
O1 C7 C6 122.8(3) ?
N1 C7 C6 115.6(3) ?
N2 C8 N1 108.0(3) yes
N2 C8 S1 123.7(3) yes
N1 C8 S1 128.3(3) ?
N2 C9 C10 107.3(4) ?
N2 C9 H9A 110.3 ?
C10 C9 H9A 110.2 ?
N2 C9 H9B 110.2 ?
C10 C9 H9B 110.3 ?
H9A C9 H9B 108.5 ?
C9 C10 H10A 109.5 ?
C9 C10 H10B 109.5 ?
H10A C10 H10B 109.5 ?
C9 C10 H10C 109.5 ?
H10A C10 H10C 109.5 ?
H10B C10 H10C 109.5 ?

loop_
_geom_bond_atom_site_label_1
_geom_bond_atom_site_label_2
_geom_bond_distance
_geom_bond_publ_flag
S1 C8 1.623(4) yes
O1 C7 1.209(4) yes
N1 C8 1.367(5) yes
N1 C7 1.399(4) yes
N1 H1A 0.8600 ?
N2 C8 1.312(4) yes
N2 C9 1.446(6) yes
N2 H2A 0.8600 ?
C1 C2 1.371(6) ?
C1 C6 1.392(6) ?
C1 H1B 0.9300 ?
C2 C3 1.378(7) ?
C2 H2B 0.9300 ?
C3 C4 1.375(7) ?
C3 H3A 0.9300 ?
C4 C5 1.373(6) ?
C4 H4A 0.9300 ?
C5 C6 1.391(5) ?
C5 H5A 0.9300 ?
C6 C7 1.477(6) ?
C9 C10 1.489(7) ?
C9 H9A 0.9700 ?
C9 H9B 0.9700 ?
C10 H10A 0.9600 ?
C10 H10B 0.9600 ?
C10 H10C 0.9600 ?

loop_
_geom_hbond_atom_site_label_D
_geom_hbond_atom_site_label_H
_geom_hbond_atom_site_label_A
_geom_hbond_site_symmetry_A
_geom_hbond_distance_DH
_geom_hbond_distance_HA
_geom_hbond_distance_DA
_geom_hbond_angle_DHA
_geom_hbond_publ_flag
N1 H1A O1 3_445 0.86 2.13 2.979(4) 169 yes
N2 H2A O1 3_445 0.86 2.40 3.195(4) 154 yes
C5 H5A O1 3_445 0.93 2.57 3.246(5) 129 no

loop_
_cod_related_entry_id
_cod_related_entry_database
_cod_related_entry_code
1 ChemSpider 3775892
